data_1533298
loop_
_publ_author_name
'Zeng Lingmin'
'Zhuang Yinghong'
'Sun Zhihui'
'He Wei'

_publ_section_title
;
 Crystal structure of the Sm Co9 Si4 compound
;
_journal_name_full 'Journal of Alloys Compd.'
_journal_page_first 187
_journal_page_last 190
_journal_volume 366
_journal_year 2004
_chemical_formula_sum 'Co9 Si4 Sm'
_chemical_name_systematic 'Sm Co9 Si4'
_space_group_IT_number 140
_symmetry_space_group_name_Hall '-I 4 2c'
_symmetry_space_group_name_H-M 'I 4/m c m'
_cell_angle_alpha 90
_cell_angle_beta 90
_cell_angle_gamma 90
_cell_formula_units_Z 4
_cell_length_a 7.7858
_cell_length_b 7.7858
_cell_length_c 11.5054
_cell_volume 697.442
_citation_journal_id_ASTM JALCEU
_cod_data_source_file ZengLingmin_JALCEU_2004_1384.cif
_cod_data_source_block Co9Si4Sm1
_cod_original_cell_volume 697.4421
_cod_original_formula_sum 'Co9 Si4 Sm1'
_cod_database_code 1533298

loop_
_symmetry_equiv_pos_as_xyz
x,y,z
-y,x,z
-x,-y,z
y,-x,z
x,-y,-z+1/2
y,x,-z+1/2
-x,y,-z+1/2
-y,-x,-z+1/2
-x,-y,-z
y,-x,-z
x,y,-z
-y,x,-z
-x,y,z-1/2
-y,-x,z-1/2
x,-y,z-1/2
y,x,z-1/2
x+1/2,y+1/2,z+1/2
-y+1/2,x+1/2,z+1/2
-x+1/2,-y+1/2,z+1/2
y+1/2,-x+1/2,z+1/2
x+1/2,-y+1/2,-z+1
y+1/2,x+1/2,-z+1
-x+1/2,y+1/2,-z+1
-y+1/2,-x+1/2,-z+1
-x+1/2,-y+1/2,-z+1/2
y+1/2,-x+1/2,-z+1/2
x+1/2,y+1/2,-z+1/2
-y+1/2,x+1/2,-z+1/2
-x+1/2,y+1/2,z
-y+1/2,-x+1/2,z
x+1/2,-y+1/2,z
y+1/2,x+1/2,z

loop_
_atom_site_label
_atom_site_type_symbol
_atom_site_fract_x
_atom_site_fract_y
_atom_site_fract_z
_atom_site_occupancy
_atom_site_U_iso_or_equiv
Co1 Co 0 0.5 0 1 0.0
Si1 Si 0.3296 0.8296 0.1225 1 0.0
Co2 Co 0.1287 0.6287 0.1826 1 0.0
Co3 Co 0.1993 0.071 0 1 0.0
Sm1 Sm 0 0 0.25 1 0.0
